data_1572168
loop_
_publ_author_name
'Kundu, Sourav'
'Jana, Debgopal'
'Mandal, Nilangshu'
'Mondal, Ayan'
'Murmu, Ranjit'
'Roy, Nanda Kishore'
'Datta, Ayan'
'Bisai, Alakesh'

_publ_section_title
;
 Biomimetic total synthesis of the reported structure of
 (+)-selaginedorffone B
;
_journal_name_full 'Chemical Science'
_journal_paper_doi 10.1039/D4SC04103H
_journal_year 2024
_chemical_absolute_configuration syn
_chemical_formula_moiety '2(C21 H26 O3)'
_chemical_formula_sum 'C42 H52 O6'
_chemical_formula_weight 652.83
_space_group_crystal_system orthorhombic
_space_group_IT_number 19
_space_group_name_Hall 'P 2ac 2ab'
_space_group_name_H-M_alt 'P 21 21 21'
_atom_sites_solution_hydrogens mixed
_atom_sites_solution_primary dual
_audit_block_doi 10.5517/ccdc.csd.cc2ftty1
_audit_creation_date 2023-04-26
_audit_creation_method
;
Olex2 1.5
(compiled 2023.03.06 svn.rbb2c1857 for OlexSys, GUI svn.r6748)
;
_audit_update_record
;
2023-04-26 deposited with the CCDC.	2024-07-25 downloaded from the CCDC.
;
_cell_angle_alpha 90
_cell_angle_beta 90
_cell_angle_gamma 90
_cell_formula_units_Z 4
_cell_length_a 6.79620(10)
_cell_length_b 21.0544(2)
_cell_length_c 25.6129(2)
_cell_measurement_reflns_used 29920
_cell_measurement_temperature 99.99(10)
_cell_measurement_theta_max 68.1950
_cell_measurement_theta_min 2.1110
_cell_volume 3664.95(7)
_computing_cell_refinement 'CrysAlisPro 1.171.41.115a (Rigaku OD, 2021)'
_computing_data_collection 'CrysAlisPro 1.171.41.115a (Rigaku OD, 2021)'
_computing_data_reduction 'CrysAlisPro 1.171.41.115a (Rigaku OD, 2021)'
_computing_molecular_graphics 'Olex2 1.5 (Dolomanov et al., 2009)'
_computing_publication_material 'Olex2 1.5 (Dolomanov et al., 2009)'
_computing_structure_refinement 'SHELXL 2018/3 (Sheldrick, 2015)'
_computing_structure_solution 'SHELXT 2018/2 (Sheldrick, 2018)'
_diffrn_ambient_environment N~2~
_diffrn_ambient_temperature 99.99(10)
_diffrn_detector 'Hybrid Pixel Array Detector'
_diffrn_detector_area_resol_mean 10.0000
_diffrn_detector_type HyPix3000
_diffrn_measured_fraction_theta_full 0.999
_diffrn_measured_fraction_theta_max 0.993
_diffrn_measurement_details
;
List of Runs (angles in degrees, time in seconds):

  # Type    Start    End  Width  t~exp~   \w     \q     \k     \f   Frames
#--------------------------------------------------------------------------
  1  \w    -61.00  28.00   0.50    0.20    --  -40.33  57.00  71.00  178
  2  \w    -31.00  30.00   0.50    0.20    --  -40.33  25.00   0.00  122
  3  \w    -24.00  35.00   0.50    0.20    --  -40.33  12.00 -90.00  118
  4  \w    -24.00  35.00   0.50    0.20    --  -40.33  12.00-180.00  118
  5  \w    -63.00  28.00   0.50    0.20    --  -40.33  63.00-103.00  182
  6  \w     34.00  92.00   0.50    0.20    --   40.33-126.00  56.00  116
  7  \w     28.00  74.00   0.50    0.28    --   96.67 -63.00 119.00   92
  8  \w     29.00  83.00   0.50    0.28    --   96.67 -68.00  90.00  108
  9  \w     29.00  83.00   0.50    0.28    --   96.67 -68.00  60.00  108
 10  \w     41.00  99.00   0.50    0.20    --   40.33-138.00 -30.00  116
 11  \w     44.00 127.00   0.50    0.28    --   96.67-145.00-111.00  166
 12  \w     30.00  57.00   0.50    0.28    --   96.67 -50.00-120.00   54
 13  \w     29.00  66.00   0.50    0.28    --   96.67 -57.00 -70.00   74
 14  \w     30.00  57.00   0.50    0.28    --   96.67 -50.00 -60.00   54
 15  \w     30.00  57.00   0.50    0.28    --   96.67 -50.00   0.00   54
 16  \w     30.00  57.00   0.50    0.28    --   96.67 -50.00  60.00   54
 17  \w    -26.00  62.00   0.50    0.20    --   40.33 -57.00 -70.00  176
 18  \w    -27.00  63.00   0.50    0.20    --   40.33 -63.00 119.00  180
 19  \w    105.00 170.00   0.50    0.28    --   96.67  96.00 120.00  130
 20  \w     94.00 163.00   0.50    0.28    --   96.67 126.00 132.00  138
 21  \w     14.00 109.00   0.50    0.20    --   40.33  77.00 -30.00  190
 22  \w     18.00 108.00   0.50    0.20    --   40.33  63.00-103.00  180
 23  \w     78.00 163.00   0.50    0.28    --   96.67  50.00-180.00  170
 24  \w     74.00 164.00   0.50    0.28    --   96.67  63.00-103.00  180
 25  \w     76.00 164.00   0.50    0.28    --   96.67  57.00  71.00  176
 26  \w    -74.00 -14.00   0.50    0.28    --  -82.50  63.00-103.00  120
 27  \w    -66.00 -14.00   0.50    0.28    --  -82.50  57.00  71.00  104
 28  \w    -56.00 -16.00   0.50    0.28    --  -82.50  50.00 150.00   80
 29  \w   -150.00 -61.00   0.50    0.28    --  -82.50 -57.00 -70.00  178
 30  \w   -108.00 -59.00   0.50    0.20    --  -40.33-145.00-111.00   98
 31  \w   -151.00 -59.00   0.50    0.28    --  -82.50 -63.00 119.00  184
 32  \w   -106.00 -25.00   0.50    0.20    --  -40.33 -38.00 150.00  162
 33  \w   -109.00 -13.00   0.50    0.20    --  -40.33 -77.00  30.00  192
 34  \w   -109.00 -13.00   0.50    0.20    --  -40.33 -77.00   0.00  192
 35  \w   -109.00 -13.00   0.50    0.20    --  -40.33 -77.00  60.00  192
 36  \w   -109.00 -13.00   0.50    0.20    --  -40.33 -77.00-120.00  192
 37  \w   -109.00 -13.00   0.50    0.20    --  -40.33 -77.00-180.00  192
 38  \w   -109.00 -13.00   0.50    0.20    --  -40.33 -77.00 -90.00  192
 39  \w   -109.00 -13.00   0.50    0.20    --  -40.33 -77.00  90.00  192
 40  \w   -109.00 -13.00   0.50    0.20    --  -40.33 -77.00 150.00  192
 41  \w   -108.00 -17.00   0.50    0.20    --  -40.33 -63.00 119.00  182
 42  \w   -107.00 -19.00   0.50    0.20    --  -40.33 -57.00 -70.00  176
 43  \w    -87.00 -12.00   0.50    0.20    --  -40.33 126.00 132.00  150
 44  \w    -88.00 -16.00   0.50    0.28    --  -82.50 126.00 132.00  144
;
_diffrn_measurement_device 'four-circle diffractometer'
_diffrn_measurement_device_type 'XtaLAB Synergy, Dualflex, HyPix3000'
_diffrn_measurement_method '\w scans'
_diffrn_orient_matrix_type 'CrysAlisPro convention (1999,Acta A55,543-557)'
_diffrn_orient_matrix_UB_11 0.0172319000
_diffrn_orient_matrix_UB_12 -0.0499865000
_diffrn_orient_matrix_UB_13 -0.0436111000
_diffrn_orient_matrix_UB_21 -0.2255979000
_diffrn_orient_matrix_UB_22 -0.0005535000
_diffrn_orient_matrix_UB_23 -0.0058769000
_diffrn_orient_matrix_UB_31 0.0138672000
_diffrn_orient_matrix_UB_32 0.0534104000
_diffrn_orient_matrix_UB_33 -0.0410227000
_diffrn_radiation_monochromator mirror
_diffrn_radiation_probe x-ray
_diffrn_radiation_type 'Cu K\a'
_diffrn_radiation_wavelength 1.54184
_diffrn_reflns_av_R_equivalents 0.1162
_diffrn_reflns_av_unetI/netI 0.0436
_diffrn_reflns_Laue_measured_fraction_full 0.999
_diffrn_reflns_Laue_measured_fraction_max 0.993
_diffrn_reflns_limit_h_max 8
_diffrn_reflns_limit_h_min -8
_diffrn_reflns_limit_k_max 25
_diffrn_reflns_limit_k_min -23
_diffrn_reflns_limit_l_max 28
_diffrn_reflns_limit_l_min -30
_diffrn_reflns_number 38876
_diffrn_reflns_point_group_measured_fraction_full 0.927
_diffrn_reflns_point_group_measured_fraction_max 0.920
_diffrn_reflns_theta_full 67.684
_diffrn_reflns_theta_max 68.303
_diffrn_reflns_theta_min 2.717
_diffrn_source 'micro-focus sealed X-ray tube'
_diffrn_source_type 'PhotonJet (Cu) X-ray Source'
_exptl_absorpt_coefficient_mu 0.615
_exptl_absorpt_correction_T_max 1.00000
_exptl_absorpt_correction_T_min 0.78866
_exptl_absorpt_correction_type multi-scan
_exptl_absorpt_process_details
;
CrysAlisPro 1.171.41.115a (Rigaku Oxford Diffraction, 2021)
Empirical absorption correction using spherical harmonics,
implemented in SCALE3 ABSPACK scaling algorithm.
;
_exptl_crystal_colour 'clear light colourless'
_exptl_crystal_colour_lustre clear
_exptl_crystal_colour_modifier light
_exptl_crystal_colour_primary colourless
_exptl_crystal_density_diffrn 1.183
_exptl_crystal_description block
_exptl_crystal_F_000 1408
_exptl_crystal_size_max 0.54
_exptl_crystal_size_mid 0.34
_exptl_crystal_size_min 0.26
_refine_diff_density_max 0.176
_refine_diff_density_min -0.339
_refine_diff_density_rms 0.068
_refine_ls_abs_structure_details
;
 Flack x determined using 2156 quotients [(I+)-(I-)]/[(I+)+(I-)]
 (Parsons, Flack and Wagner, Acta Cryst. B69 (2013) 249-259).
;
_refine_ls_abs_structure_Flack -0.07(10)
_refine_ls_extinction_method none
_refine_ls_goodness_of_fit_ref 1.047
_refine_ls_hydrogen_treatment mixed
_refine_ls_matrix_type full
_refine_ls_number_parameters 475
_refine_ls_number_reflns 6176
_refine_ls_number_restraints 0
_refine_ls_restrained_S_all 1.047
_refine_ls_R_factor_all 0.0420
_refine_ls_R_factor_gt 0.0405
_refine_ls_shift/su_max 0.000
_refine_ls_shift/su_mean 0.000
_refine_ls_structure_factor_coef Fsqd
_refine_ls_weighting_details 'w=1/[\s^2^(Fo^2^)+(0.0662P)^2^+0.2503P] where P=(Fo^2^+2Fc^2^)/3'
_refine_ls_weighting_scheme calc
_refine_ls_wR_factor_gt 0.1041
_refine_ls_wR_factor_ref 0.1058
_reflns_Friedel_coverage 0.624
_reflns_Friedel_fraction_full 0.832
_reflns_Friedel_fraction_max 0.822
_reflns_number_gt 5879
_reflns_number_total 6176
_reflns_threshold_expression 'I > 2\s(I)'
_cod_data_source_file d4sc04103h3.cif
_cod_data_source_block sk_0283a_ayan
_cod_database_code 1572168
_shelx_shelxl_version_number 2018/3
_chemical_oxdiff_formula 'C H O'
_chemical_oxdiff_usercomment 100K
_shelx_space_group_comment
;
The symmetry employed for this shelxl refinement is uniquely defined
by the following loop, which should always be used as a source of
symmetry information in preference to the above space-group names.
They are only intended as comments.
;
_shelx_estimated_absorpt_t_max 0.856
_shelx_estimated_absorpt_t_min 0.732
_olex2_refinement_description
;
1. Fixed Uiso
 At 1.2 times of:
  All C(H) groups, All C(H,H) groups
 At 1.5 times of:
  All C(H,H,H) groups, All O(H) groups
2.a Ternary CH refined with riding coordinates:
 C00N(H00W), C00P(H00P), C010(H010), C012(H012), C014(H014), C016(H016)
2.b Secondary CH2 refined with riding coordinates:
 C00G(H00Q,H00R), C00Q(H00D,H00E), C00V(H00X,H00Y), C00Z(H00I,H00J)
2.c Aromatic/amide H refined with riding coordinates:
 C007(H007), C00E(H00N), C00I(H00S), C00O(H00O)
2.d Idealised Me refined as rotating group:
 C00D(H00K,H00L,H00M), C00L(H00T,H00U,H00V), C00M(H00A,H00B,H00C), C00U(H00F,
 H00G,H00H), C018(H01M,H01N,H01O), C019(H01E,H01F,H01G), C01B(H01P,H01Q,H01R),
 C01C(H01H,H01I,H01J)
2.e Idealised tetrahedral OH refined as rotating group:
 O002(H002), O005(H005)
;
_olex2_submission_original_sample_id AB_SK0283A
_olex2_submission_special_instructions 'No special instructions were received'
_oxdiff_exptl_absorpt_empirical_details
;
Empirical correction (ABSPACK) includes:
- Absorption correction using spherical harmonics
- Frame scaling
;
_oxdiff_exptl_absorpt_empirical_full_max 1.251
_oxdiff_exptl_absorpt_empirical_full_min 0.820

loop_
_space_group_symop_operation_xyz
'x, y, z'
'-x+1/2, -y, z+1/2'
'-x, y+1/2, -z+1/2'
'x+1/2, -y+1/2, -z'

loop_
_atom_site_label
_atom_site_type_symbol
_atom_site_fract_x
_atom_site_fract_y
_atom_site_fract_z
_atom_site_U_iso_or_equiv
_atom_site_adp_type
_atom_site_occupancy
_atom_site_site_symmetry_order
_atom_site_calc_flag
_atom_site_refinement_flags_posn
_atom_site_refinement_flags_adp
_atom_site_refinement_flags_occupancy
_atom_site_disorder_assembly
_atom_site_disorder_group
O001 O 0.0174(2) 0.68875(6) 0.17763(5) 0.0240(3) Uani 1 1 d . . . . .
O002 O 0.0777(2) 0.75279(6) 0.45045(5) 0.0251(3) Uani 1 1 d . . . . .
H002 H 0.047999 0.759314 0.481824 0.038 Uiso 1 1 calc R U . . .
O003 O 0.4894(2) 0.74565(6) 0.17699(5) 0.0238(3) Uani 1 1 d . . . . .
O004 O 0.5369(2) 0.45407(6) 0.23127(5) 0.0260(3) Uani 1 1 d . . . . .
O005 O 0.4484(2) 0.70689(7) 0.45417(5) 0.0260(3) Uani 1 1 d . . . . .
H005 H 0.331127 0.716922 0.447901 0.039 Uiso 1 1 calc R U . . .
O006 O -0.0425(2) 0.98387(7) 0.21462(6) 0.0285(4) Uani 1 1 d . . . . .
C007 C -0.0114(3) 0.76204(10) 0.25027(8) 0.0206(4) Uani 1 1 d . . . . .
H007 H -0.015076 0.727996 0.274598 0.025 Uiso 1 1 calc R U . . .
C008 C 0.0039(3) 0.74868(9) 0.19705(8) 0.0208(4) Uani 1 1 d . . . . .
C009 C 0.5011(3) 0.68749(9) 0.19985(8) 0.0207(4) Uani 1 1 d . . . . .
C00A C 0.5215(3) 0.49932(9) 0.26089(8) 0.0201(4) Uani 1 1 d . . . . .
C00B C -0.0216(3) 0.82455(9) 0.26847(8) 0.0192(4) Uani 1 1 d . . . . .
C00C C 0.5269(3) 0.61772(9) 0.27538(8) 0.0194(4) Uani 1 1 d . . . . .
C00D C 0.7798(3) 0.59700(10) 0.34399(8) 0.0233(5) Uani 1 1 d . . . . .
H00K H 0.831335 0.565803 0.319105 0.035 Uiso 1 1 calc R U . . .
H00L H 0.800068 0.581529 0.379669 0.035 Uiso 1 1 calc R U . . .
H00M H 0.848945 0.637465 0.339401 0.035 Uiso 1 1 calc R U . . .
C00E C 0.5041(3) 0.57555(10) 0.18737(8) 0.0220(4) Uani 1 1 d . . . . .
H00N H 0.501007 0.539600 0.164967 0.026 Uiso 1 1 calc R U . . .
C00F C 0.5176(3) 0.56553(9) 0.24143(8) 0.0206(4) Uani 1 1 d . . . . .
C00G C 0.5070(3) 0.48857(9) 0.31897(7) 0.0227(4) Uani 1 1 d . . . . .
H00Q H 0.637792 0.475697 0.332302 0.027 Uiso 1 1 calc R U . . .
H00R H 0.414669 0.453097 0.325552 0.027 Uiso 1 1 calc R U . . .
C00H C -0.0161(3) 0.87380(9) 0.23134(8) 0.0211(4) Uani 1 1 d . . . . .
C00I C 0.5175(3) 0.67861(10) 0.25366(8) 0.0206(4) Uani 1 1 d . . . . .
H00S H 0.522321 0.714608 0.275981 0.025 Uiso 1 1 calc R U . . .
C00J C 0.4950(3) 0.63530(10) 0.16529(8) 0.0228(4) Uani 1 1 d . . . . .
C00K C 0.1418(3) 0.86459(10) 0.42859(8) 0.0233(5) Uani 1 1 d . . . . .
C00L C 0.4903(3) 0.80125(9) 0.20933(8) 0.0243(4) Uani 1 1 d . . . . .
H00T H 0.469248 0.838977 0.187623 0.036 Uiso 1 1 calc R U . . .
H00U H 0.617377 0.804686 0.227177 0.036 Uiso 1 1 calc R U . . .
H00V H 0.384791 0.798084 0.235286 0.036 Uiso 1 1 calc R U . . .
C00M C 0.0156(3) 0.63622(9) 0.21313(8) 0.0230(4) Uani 1 1 d . . . . .
H00A H 0.033949 0.596593 0.193647 0.035 Uiso 1 1 calc R U . . .
H00B H -0.110764 0.634965 0.231523 0.035 Uiso 1 1 calc R U . . .
H00C H 0.122456 0.641134 0.238501 0.035 Uiso 1 1 calc R U . . .
C00N C 0.4981(3) 0.65155(9) 0.42547(7) 0.0226(4) Uani 1 1 d . . . . .
H00W H 0.639424 0.642154 0.433138 0.027 Uiso 1 1 calc R U . . .
C00O C -0.0033(3) 0.85906(10) 0.17809(8) 0.0240(5) Uani 1 1 d . . . . .
H00O H -0.002059 0.892971 0.153625 0.029 Uiso 1 1 calc R U . . .
C00P C 0.0194(3) 0.80569(9) 0.41982(7) 0.0222(4) Uani 1 1 d . . . . .
H00P H -0.120336 0.816005 0.428608 0.027 Uiso 1 1 calc R U . . .
C00Q C 0.0287(3) 0.78726(9) 0.36205(8) 0.0207(4) Uani 1 1 d . . . . .
H00D H -0.050730 0.748449 0.356352 0.025 Uiso 1 1 calc R U . . .
H00E H 0.166562 0.777452 0.352546 0.025 Uiso 1 1 calc R U . . .
C00R C -0.0224(3) 0.94142(9) 0.24672(8) 0.0227(5) Uani 1 1 d . . . . .
C00S C 0.0074(3) 0.79768(10) 0.15950(8) 0.0236(4) Uani 1 1 d . . . . .
C00T C -0.0487(3) 0.84070(9) 0.32641(8) 0.0197(4) Uani 1 1 d . . . . .
C00U C -0.2703(3) 0.85158(10) 0.33673(8) 0.0242(5) Uani 1 1 d . . . . .
H00F H -0.323646 0.880300 0.310155 0.036 Uiso 1 1 calc R U . . .
H00G H -0.287772 0.870495 0.371379 0.036 Uiso 1 1 calc R U . . .
H00H H -0.339814 0.810854 0.335189 0.036 Uiso 1 1 calc R U . . .
C00V C 0.4829(3) 0.66315(9) 0.36654(7) 0.0214(4) Uani 1 1 d . . . . .
H00X H 0.560361 0.701394 0.357423 0.026 Uiso 1 1 calc R U . . .
H00Y H 0.343822 0.671584 0.357392 0.026 Uiso 1 1 calc R U . . .
C00W C 0.3826(3) 0.59281(10) 0.43976(8) 0.0247(5) Uani 1 1 d . . . . .
C00X C 0.0821(3) 0.91827(10) 0.39469(8) 0.0238(5) Uani 1 1 d . . . . .
C00Y C 0.4330(3) 0.53575(10) 0.40803(8) 0.0240(5) Uani 1 1 d . . . . .
C00Z C -0.0009(3) 0.95730(9) 0.30371(8) 0.0242(4) Uani 1 1 d . . . . .
H00I H -0.130086 0.971391 0.317314 0.029 Uiso 1 1 calc R U . . .
H00J H 0.091980 0.993247 0.307309 0.029 Uiso 1 1 calc R U . . .
C010 C 0.0725(3) 0.90208(9) 0.33696(8) 0.0208(4) Uani 1 1 d . . . . .
H010 H 0.210407 0.893073 0.325523 0.025 Uiso 1 1 calc R U . . .
C011 C 0.5574(3) 0.60681(9) 0.33418(8) 0.0200(4) Uani 1 1 d . . . . .
C012 C 0.4375(3) 0.54667(9) 0.34924(8) 0.0212(4) Uani 1 1 d . . . . .
H012 H 0.298625 0.554771 0.338209 0.025 Uiso 1 1 calc R U . . .
C013 C 0.2913(4) 0.86814(12) 0.46182(9) 0.0304(5) Uani 1 1 d . . . . .
C014 C 0.4825(3) 0.64435(10) 0.10636(8) 0.0262(5) Uani 1 1 d . . . . .
H014 H 0.460902 0.690557 0.099388 0.031 Uiso 1 1 calc R U . . .
C015 C 0.2440(4) 0.59208(12) 0.47621(9) 0.0328(5) Uani 1 1 d . . . . .
C016 C 0.0222(4) 0.78407(10) 0.10117(8) 0.0300(5) Uani 1 1 d . . . . .
H016 H 0.040141 0.737229 0.096767 0.036 Uiso 1 1 calc R U . . .
C017 C 0.0450(4) 0.97489(11) 0.41452(9) 0.0321(5) Uani 1 1 d . . . . .
C018 C 0.3120(4) 0.60787(13) 0.08224(9) 0.0357(6) Uani 1 1 d . . . . .
H01M H 0.332026 0.562222 0.087480 0.054 Uiso 1 1 calc R U . . .
H01N H 0.305363 0.617020 0.044763 0.054 Uiso 1 1 calc R U . . .
H01O H 0.188620 0.620878 0.098932 0.054 Uiso 1 1 calc R U . . .
C019 C 0.2002(4) 0.81694(13) 0.07673(9) 0.0363(6) Uani 1 1 d . . . . .
H01E H 0.181694 0.863070 0.078042 0.054 Uiso 1 1 calc R U . . .
H01F H 0.213874 0.803389 0.040304 0.054 Uiso 1 1 calc R U . . .
H01G H 0.319187 0.805436 0.096163 0.054 Uiso 1 1 calc R U . . .
C1 C 0.4648(4) 0.48000(11) 0.43047(9) 0.0344(6) Uani 1 1 d . . . . .
C01B C 0.6778(4) 0.62519(14) 0.08082(9) 0.0378(6) Uani 1 1 d . . . . .
H01P H 0.785718 0.649023 0.096936 0.057 Uiso 1 1 calc R U . . .
H01Q H 0.672760 0.634720 0.043388 0.057 Uiso 1 1 calc R U . . .
H01R H 0.699643 0.579582 0.085800 0.057 Uiso 1 1 calc R U . . .
C01C C -0.1680(4) 0.80265(14) 0.07351(9) 0.0404(6) Uani 1 1 d . . . . .
H01H H -0.279104 0.780685 0.089895 0.061 Uiso 1 1 calc R U . . .
H01I H -0.159843 0.790540 0.036632 0.061 Uiso 1 1 calc R U . . .
H01J H -0.187152 0.848660 0.076241 0.061 Uiso 1 1 calc R U . . .
H01A H 0.321(3) 0.8302(11) 0.4836(9) 0.023(6) Uiso 1 1 d . . . . .
H01C H 0.012(4) 1.0114(14) 0.3921(11) 0.049(8) Uiso 1 1 d . . . . .
H01B H 0.364(4) 0.9067(12) 0.4653(9) 0.032(7) Uiso 1 1 d . . . . .
H01D H 0.049(4) 0.9822(11) 0.4528(10) 0.031(6) Uiso 1 1 d . . . . .
H1A H 0.499(4) 0.4408(12) 0.4119(9) 0.032(6) Uiso 1 1 d . . . . .
H01K H 0.206(4) 0.6293(13) 0.4968(9) 0.034(7) Uiso 1 1 d . . . . .
H1B H 0.462(4) 0.4762(12) 0.4698(10) 0.037(7) Uiso 1 1 d . . . . .
H01L H 0.162(4) 0.5543(14) 0.4828(10) 0.046(8) Uiso 1 1 d . . . . .

loop_
_atom_site_aniso_label
_atom_site_aniso_U_11
_atom_site_aniso_U_22
_atom_site_aniso_U_33
_atom_site_aniso_U_23
_atom_site_aniso_U_13
_atom_site_aniso_U_12
O001 0.0304(8) 0.0186(7) 0.0229(7) 0.0008(6) 0.0003(7) -0.0006(7)
O002 0.0336(8) 0.0218(7) 0.0200(7) 0.0025(6) -0.0002(7) 0.0050(6)
O003 0.0289(8) 0.0182(6) 0.0243(7) 0.0028(6) -0.0015(7) -0.0015(7)
O004 0.0308(8) 0.0199(7) 0.0273(7) -0.0036(6) 0.0009(7) -0.0006(7)
O005 0.0295(8) 0.0239(7) 0.0246(7) -0.0056(6) -0.0021(7) 0.0069(7)
O006 0.0317(8) 0.0216(7) 0.0321(8) 0.0083(7) -0.0009(7) 0.0001(7)
C007 0.0183(9) 0.0200(9) 0.0233(10) 0.0030(8) -0.0014(8) -0.0003(9)
C008 0.0174(9) 0.0193(9) 0.0257(10) 0.0006(8) -0.0005(9) -0.0014(9)
C009 0.0172(9) 0.0200(9) 0.0248(10) 0.0015(9) -0.0012(9) 0.0002(9)
C00A 0.0170(9) 0.0183(9) 0.0251(10) -0.0026(8) -0.0006(9) -0.0013(8)
C00B 0.0152(9) 0.0190(9) 0.0233(10) 0.0019(8) -0.0020(9) -0.0001(8)
C00C 0.0157(9) 0.0203(9) 0.0224(10) -0.0015(9) 0.0015(9) -0.0005(8)
C00D 0.0224(10) 0.0229(10) 0.0246(10) -0.0016(9) -0.0015(9) 0.0017(9)
C00E 0.0208(10) 0.0216(9) 0.0236(10) -0.0036(8) 0.0002(9) -0.0010(9)
C00F 0.0181(9) 0.0191(9) 0.0247(10) -0.0011(9) 0.0010(9) -0.0008(9)
C00G 0.0284(10) 0.0164(9) 0.0232(10) -0.0001(8) 0.0000(10) -0.0007(10)
C00H 0.0181(9) 0.0196(9) 0.0257(10) 0.0041(9) -0.0007(9) -0.0019(9)
C00I 0.0197(9) 0.0183(9) 0.0239(10) -0.0020(8) 0.0020(9) -0.0013(9)
C00J 0.0202(10) 0.0248(10) 0.0233(10) 0.0004(9) -0.0009(9) -0.0018(9)
C00K 0.0249(10) 0.0219(10) 0.0231(10) -0.0020(9) 0.0020(9) 0.0026(9)
C00L 0.0250(10) 0.0183(9) 0.0295(10) -0.0009(9) -0.0027(10) -0.0002(9)
C00M 0.0257(10) 0.0181(9) 0.0253(10) 0.0024(8) 0.0013(10) -0.0009(9)
C00N 0.0267(11) 0.0196(9) 0.0216(10) -0.0033(8) 0.0011(9) 0.0054(9)
C00O 0.0245(10) 0.0223(10) 0.0252(10) 0.0069(9) -0.0001(10) 0.0007(10)
C00P 0.0255(10) 0.0195(9) 0.0217(9) 0.0014(8) -0.0003(9) 0.0017(9)
C00Q 0.0242(10) 0.0154(9) 0.0224(9) -0.0001(8) -0.0006(9) -0.0010(9)
C00R 0.0171(9) 0.0194(10) 0.0315(11) 0.0057(9) 0.0013(9) 0.0006(9)
C00S 0.0222(10) 0.0249(10) 0.0238(10) 0.0027(9) 0.0006(9) -0.0009(9)
C00T 0.0213(10) 0.0157(9) 0.0222(10) 0.0009(9) 0.0001(9) -0.0007(8)
C00U 0.0220(10) 0.0240(10) 0.0266(11) 0.0014(10) 0.0000(9) 0.0008(9)
C00V 0.0249(10) 0.0180(9) 0.0213(9) -0.0001(8) -0.0008(9) -0.0010(9)
C00W 0.0279(11) 0.0241(10) 0.0222(10) 0.0014(9) -0.0015(9) 0.0023(9)
C00X 0.0225(10) 0.0213(10) 0.0276(11) -0.0008(9) 0.0008(9) -0.0034(9)
C00Y 0.0258(10) 0.0231(10) 0.0232(10) -0.0017(9) 0.0025(9) -0.0024(9)
C00Z 0.0256(10) 0.0153(9) 0.0317(10) 0.0019(9) 0.0021(10) 0.0000(9)
C010 0.0205(10) 0.0163(9) 0.0257(10) -0.0001(9) 0.0013(9) -0.0014(8)
C011 0.0217(10) 0.0162(9) 0.0221(10) -0.0009(9) -0.0011(9) -0.0009(8)
C012 0.0223(10) 0.0187(9) 0.0226(10) -0.0001(9) 0.0010(9) -0.0001(9)
C013 0.0319(12) 0.0271(11) 0.0322(12) -0.0012(11) -0.0038(10) -0.0010(11)
C014 0.0318(11) 0.0241(10) 0.0228(10) 0.0024(9) -0.0025(10) -0.0001(10)
C015 0.0369(12) 0.0312(12) 0.0304(12) -0.0028(11) 0.0080(11) -0.0012(11)
C016 0.0429(13) 0.0247(10) 0.0224(10) 0.0027(9) 0.0013(11) 0.0017(11)
C017 0.0427(14) 0.0234(11) 0.0301(12) -0.0010(10) 0.0009(11) -0.0009(11)
C018 0.0369(13) 0.0455(14) 0.0247(11) -0.0013(12) -0.0067(10) -0.0034(12)
C019 0.0368(13) 0.0478(15) 0.0243(11) 0.0038(12) 0.0052(10) 0.0026(12)
C1 0.0541(16) 0.0227(11) 0.0263(12) 0.0009(10) 0.0017(12) 0.0013(12)
C01B 0.0364(13) 0.0540(16) 0.0230(11) 0.0045(12) 0.0036(10) -0.0030(13)
C01C 0.0402(14) 0.0538(16) 0.0273(12) 0.0009(13) -0.0071(11) -0.0091(13)

loop_
_atom_type_symbol
_atom_type_description
_atom_type_scat_dispersion_real
_atom_type_scat_dispersion_imag
_atom_type_scat_source
C C 0.0181 0.0091 'International Tables Vol C Tables 4.2.6.8 and 6.1.1.4'
H H 0.0000 0.0000 'International Tables Vol C Tables 4.2.6.8 and 6.1.1.4'
O O 0.0492 0.0322 'International Tables Vol C Tables 4.2.6.8 and 6.1.1.4'

loop_
_exptl_crystal_face_index_h
_exptl_crystal_face_index_k
_exptl_crystal_face_index_l
_exptl_crystal_face_perp_dist
-4 3 -9 0.1598
3 -5 11 0.1737
0 -10 11 0.1729
1 10 -11 0.1755
-4 3 -8 0.1530
3 -5 9 0.1665
4 6 -3 0.1488
-4 -6 2 0.2124
3 -5 8 0.1634
4 4 -4 0.1479
4 4 -8 0.1354
3 -8 3 0.1587
-4 4 4 0.1425
4 -8 0 0.1443
3 5 -11 0.1453
3 -8 -5 0.1237
-3 1 11 0.1430
3 -7 -7 0.1255
3 -8 -9 0.1331
2 3 -15 0.1246
1 -13 -4 0.1662
1 2 -16 0.1090
-1 13 0 0.2218
-2 2 15 0.1207

loop_
_geom_angle_atom_site_label_1
_geom_angle_atom_site_label_2
_geom_angle_atom_site_label_3
_geom_angle
_geom_angle_site_symmetry_1
_geom_angle_site_symmetry_3
_geom_angle_publ_flag
C008 O001 C00M 118.96(15) . . ?
C00P O002 H002 109.5 . . ?
C009 O003 C00L 119.09(15) . . ?
C00N O005 H005 109.5 . . ?
C008 C007 H007 119.4 . . ?
C008 C007 C00B 121.27(18) . . ?
C00B C007 H007 119.4 . . ?
O001 C008 C007 123.33(18) . . ?
O001 C008 C00S 115.36(18) . . ?
C007 C008 C00S 121.31(18) . . ?
O003 C009 C00I 123.42(18) . . ?
O003 C009 C00J 115.43(17) . . ?
C00I C009 C00J 121.15(19) . . ?
O004 C00A C00F 121.76(17) . . ?
O004 C00A C00G 120.07(17) . . ?
C00F C00A C00G 118.18(16) . . ?
C007 C00B C00H 117.85(18) . . ?
C007 C00B C00T 122.51(17) . . ?
C00H C00B C00T 119.57(17) . . ?
C00F C00C C011 119.75(17) . . ?
C00I C00C C00F 117.99(17) . . ?
C00I C00C C011 122.18(17) . . ?
H00K C00D H00L 109.5 . . ?
H00K C00D H00M 109.5 . . ?
H00L C00D H00M 109.5 . . ?
C011 C00D H00K 109.5 . . ?
C011 C00D H00L 109.5 . . ?
C011 C00D H00M 109.5 . . ?
C00F C00E H00N 118.5 . . ?
C00J C00E H00N 118.5 . . ?
C00J C00E C00F 122.95(19) . . ?
C00C C00F C00A 121.87(17) . . ?
C00C C00F C00E 119.78(18) . . ?
C00E C00F C00A 118.35(18) . . ?
C00A C00G H00Q 108.8 . . ?
C00A C00G H00R 108.8 . . ?
C00A C00G C012 113.70(16) . . ?
H00Q C00G H00R 107.7 . . ?
C012 C00G H00Q 108.8 . . ?
C012 C00G H00R 108.8 . . ?
C00B C00H C00R 121.94(18) . . ?
C00O C00H C00B 119.73(18) . . ?
C00O C00H C00R 118.33(18) . . ?
C009 C00I C00C 121.29(19) . . ?
C009 C00I H00S 119.4 . . ?
C00C C00I H00S 119.4 . . ?
C009 C00J C014 121.69(18) . . ?
C00E C00J C009 116.82(17) . . ?
C00E C00J C014 121.48(18) . . ?
C00X C00K C00P 112.86(17) . . ?
C013 C00K C00P 124.3(2) . . ?
C013 C00K C00X 122.8(2) . . ?
O003 C00L H00T 109.5 . . ?
O003 C00L H00U 109.5 . . ?
O003 C00L H00V 109.5 . . ?
H00T C00L H00U 109.5 . . ?
H00T C00L H00V 109.5 . . ?
H00U C00L H00V 109.5 . . ?
O001 C00M H00A 109.5 . . ?
O001 C00M H00B 109.5 . . ?
O001 C00M H00C 109.5 . . ?
H00A C00M H00B 109.5 . . ?
H00A C00M H00C 109.5 . . ?
H00B C00M H00C 109.5 . . ?
O005 C00N H00W 106.8 . . ?
O005 C00N C00V 111.31(15) . . ?
O005 C00N C00W 115.05(17) . . ?
C00V C00N H00W 106.8 . . ?
C00W C00N H00W 106.8 . . ?
C00W C00N C00V 109.52(17) . . ?
C00H C00O H00O 118.4 . . ?
C00S C00O C00H 123.15(19) . . ?
C00S C00O H00O 118.4 . . ?
O002 C00P C00K 114.13(17) . . ?
O002 C00P H00P 108.1 . . ?
O002 C00P C00Q 108.89(15) . . ?
C00K C00P H00P 108.1 . . ?
C00K C00P C00Q 109.23(16) . . ?
C00Q C00P H00P 108.1 . . ?
C00P C00Q H00D 109.2 . . ?
C00P C00Q H00E 109.2 . . ?
C00P C00Q C00T 111.92(15) . . ?
H00D C00Q H00E 107.9 . . ?
C00T C00Q H00D 109.2 . . ?
C00T C00Q H00E 109.2 . . ?
O006 C00R C00H 121.91(18) . . ?
O006 C00R C00Z 120.07(18) . . ?
C00H C00R C00Z 118.02(17) . . ?
C008 C00S C016 122.12(18) . . ?
C00O C00S C008 116.68(18) . . ?
C00O C00S C016 121.20(18) . . ?
C00B C00T C00Q 111.73(15) . . ?
C00B C00T C00U 108.38(16) . . ?
C00B C00T C010 106.78(16) . . ?
C00Q C00T C00U 109.82(17) . . ?
C00Q C00T C010 108.84(16) . . ?
C00U C00T C010 111.27(16) . . ?
C00T C00U H00F 109.5 . . ?
C00T C00U H00G 109.5 . . ?
C00T C00U H00H 109.5 . . ?
H00F C00U H00G 109.5 . . ?
H00F C00U H00H 109.5 . . ?
H00G C00U H00H 109.5 . . ?
C00N C00V H00X 109.0 . . ?
C00N C00V H00Y 109.0 . . ?
C00N C00V C011 112.77(16) . . ?
H00X C00V H00Y 107.8 . . ?
C011 C00V H00X 109.0 . . ?
C011 C00V H00Y 109.0 . . ?
C00Y C00W C00N 114.13(17) . . ?
C015 C00W C00N 123.3(2) . . ?
C015 C00W C00Y 122.5(2) . . ?
C00K C00X C010 114.27(17) . . ?
C017 C00X C00K 121.0(2) . . ?
C017 C00X C010 124.7(2) . . ?
C00W C00Y C012 114.96(17) . . ?
C1 C00Y C00W 121.01(19) . . ?
C1 C00Y C012 124.01(19) . . ?
C00R C00Z H00I 108.8 . . ?
C00R C00Z H00J 108.8 . . ?
C00R C00Z C010 113.84(17) . . ?
H00I C00Z H00J 107.7 . . ?
C010 C00Z H00I 108.8 . . ?
C010 C00Z H00J 108.8 . . ?
C00T C010 H010 106.7 . . ?
C00X C010 C00T 112.22(16) . . ?
C00X C010 C00Z 112.74(16) . . ?
C00X C010 H010 106.7 . . ?
C00Z C010 C00T 111.28(16) . . ?
C00Z C010 H010 106.7 . . ?
C00C C011 C00D 108.12(16) . . ?
C00C C011 C012 107.10(16) . . ?
C00D C011 C012 111.31(17) . . ?
C00V C011 C00C 111.68(16) . . ?
C00V C011 C00D 109.78(17) . . ?
C00V C011 C012 108.85(16) . . ?
C00G C012 C00Y 112.83(16) . . ?
C00G C012 C011 111.43(16) . . ?
C00G C012 H012 106.6 . . ?
C00Y C012 C011 112.26(17) . . ?
C00Y C012 H012 106.6 . . ?
C011 C012 H012 106.6 . . ?
C00K C013 H01A 118.1(14) . . ?
C00K C013 H01B 120.2(15) . . ?
H01A C013 H01B 122(2) . . ?
C00J C014 H014 107.9 . . ?
C00J C014 C01B 109.97(18) . . ?
C018 C014 C00J 112.43(18) . . ?
C018 C014 H014 107.9 . . ?
C018 C014 C01B 110.68(18) . . ?
C01B C014 H014 107.9 . . ?
C00W C015 H01K 123.9(15) . . ?
C00W C015 H01L 122.1(16) . . ?
H01K C015 H01L 114(2) . . ?
C00S C016 H016 107.7 . . ?
C00S C016 C019 111.62(19) . . ?
C00S C016 C01C 110.56(19) . . ?
C019 C016 H016 107.7 . . ?
C01C C016 H016 107.7 . . ?
C01C C016 C019 111.38(18) . . ?
C00X C017 H01C 121.6(16) . . ?
C00X C017 H01D 121.0(14) . . ?
H01C C017 H01D 117(2) . . ?
C014 C018 H01M 109.5 . . ?
C014 C018 H01N 109.5 . . ?
C014 C018 H01O 109.5 . . ?
H01M C018 H01N 109.5 . . ?
H01M C018 H01O 109.5 . . ?
H01N C018 H01O 109.5 . . ?
C016 C019 H01E 109.5 . . ?
C016 C019 H01F 109.5 . . ?
C016 C019 H01G 109.5 . . ?
H01E C019 H01F 109.5 . . ?
H01E C019 H01G 109.5 . . ?
H01F C019 H01G 109.5 . . ?
C00Y C1 H1A 125.1(14) . . ?
C00Y C1 H1B 119.9(14) . . ?
H1A C1 H1B 115(2) . . ?
C014 C01B H01P 109.5 . . ?
C014 C01B H01Q 109.5 . . ?
C014 C01B H01R 109.5 . . ?
H01P C01B H01Q 109.5 . . ?
H01P C01B H01R 109.5 . . ?
H01Q C01B H01R 109.5 . . ?
C016 C01C H01H 109.5 . . ?
C016 C01C H01I 109.5 . . ?
C016 C01C H01J 109.5 . . ?
H01H C01C H01I 109.5 . . ?
H01H C01C H01J 109.5 . . ?
H01I C01C H01J 109.5 . . ?

loop_
_geom_bond_atom_site_label_1
_geom_bond_atom_site_label_2
_geom_bond_distance
_geom_bond_site_symmetry_2
_geom_bond_publ_flag
O001 C008 1.359(2) . ?
O001 C00M 1.432(2) . ?
O002 H002 0.8400 . ?
O002 C00P 1.419(2) . ?
O003 C009 1.360(2) . ?
O003 C00L 1.434(2) . ?
O004 C00A 1.222(2) . ?
O005 H005 0.8400 . ?
O005 C00N 1.419(2) . ?
O006 C00R 1.222(2) . ?
C007 H007 0.9500 . ?
C007 C008 1.396(3) . ?
C007 C00B 1.398(3) . ?
C008 C00S 1.411(3) . ?
C009 C00I 1.395(3) . ?
C009 C00J 1.412(3) . ?
C00A C00F 1.481(3) . ?
C00A C00G 1.508(3) . ?
C00B C00H 1.408(3) . ?
C00B C00T 1.534(3) . ?
C00C C00F 1.403(3) . ?
C00C C00I 1.399(3) . ?
C00C C011 1.538(3) . ?
C00D H00K 0.9800 . ?
C00D H00L 0.9800 . ?
C00D H00M 0.9800 . ?
C00D C011 1.546(3) . ?
C00E H00N 0.9500 . ?
C00E C00F 1.404(3) . ?
C00E C00J 1.381(3) . ?
C00G H00Q 0.9900 . ?
C00G H00R 0.9900 . ?
C00G C012 1.523(3) . ?
C00H C00O 1.402(3) . ?
C00H C00R 1.478(3) . ?
C00I H00S 0.9500 . ?
C00J C014 1.524(3) . ?
C00K C00P 1.510(3) . ?
C00K C00X 1.482(3) . ?
C00K C013 1.328(3) . ?
C00L H00T 0.9800 . ?
C00L H00U 0.9800 . ?
C00L H00V 0.9800 . ?
C00M H00A 0.9800 . ?
C00M H00B 0.9800 . ?
C00M H00C 0.9800 . ?
C00N H00W 1.0000 . ?
C00N C00V 1.532(3) . ?
C00N C00W 1.510(3) . ?
C00O H00O 0.9500 . ?
C00O C00S 1.379(3) . ?
C00P H00P 1.0000 . ?
C00P C00Q 1.531(3) . ?
C00Q H00D 0.9900 . ?
C00Q H00E 0.9900 . ?
C00Q C00T 1.541(3) . ?
C00R C00Z 1.505(3) . ?
C00S C016 1.525(3) . ?
C00T C00U 1.546(3) . ?
C00T C010 1.556(3) . ?
C00U H00F 0.9800 . ?
C00U H00G 0.9800 . ?
C00U H00H 0.9800 . ?
C00V H00X 0.9900 . ?
C00V H00Y 0.9900 . ?
C00V C011 1.533(3) . ?
C00W C00Y 1.490(3) . ?
C00W C015 1.326(3) . ?
C00X C010 1.519(3) . ?
C00X C017 1.320(3) . ?
C00Y C012 1.524(3) . ?
C00Y C1 1.325(3) . ?
C00Z H00I 0.9900 . ?
C00Z H00J 0.9900 . ?
C00Z C010 1.525(3) . ?
C010 H010 1.0000 . ?
C011 C012 1.554(3) . ?
C012 H012 1.0000 . ?
C013 H01A 1.00(2) . ?
C013 H01B 0.96(3) . ?
C014 H014 1.0000 . ?
C014 C018 1.522(3) . ?
C014 C01B 1.534(3) . ?
C015 H01K 0.98(3) . ?
C015 H01L 0.98(3) . ?
C016 H016 1.0000 . ?
C016 C019 1.528(3) . ?
C016 C01C 1.525(3) . ?
C017 H01C 0.99(3) . ?
C017 H01D 0.99(2) . ?
C018 H01M 0.9800 . ?
C018 H01N 0.9800 . ?
C018 H01O 0.9800 . ?
C019 H01E 0.9800 . ?
C019 H01F 0.9800 . ?
C019 H01G 0.9800 . ?
C1 H1A 0.98(3) . ?
C1 H1B 1.01(2) . ?
C01B H01P 0.9800 . ?
C01B H01Q 0.9800 . ?
C01B H01R 0.9800 . ?
C01C H01H 0.9800 . ?
C01C H01I 0.9800 . ?
C01C H01J 0.9800 . ?

loop_
_geom_torsion_atom_site_label_1
_geom_torsion_atom_site_label_2
_geom_torsion_atom_site_label_3
_geom_torsion_atom_site_label_4
_geom_torsion
_geom_torsion_site_symmetry_1
_geom_torsion_site_symmetry_2
_geom_torsion_site_symmetry_3
_geom_torsion_site_symmetry_4
_geom_torsion_publ_flag
O001 C008 C00S C00O -179.18(19) . . . . ?
O001 C008 C00S C016 0.9(3) . . . . ?
O002 C00P C00Q C00T 175.43(17) . . . . ?
O003 C009 C00I C00C 179.28(18) . . . . ?
O003 C009 C00J C00E -179.20(19) . . . . ?
O003 C009 C00J C014 1.8(3) . . . . ?
O004 C00A C00F C00C -171.2(2) . . . . ?
O004 C00A C00F C00E 8.9(3) . . . . ?
O004 C00A C00G C012 -165.42(18) . . . . ?
O005 C00N C00V C011 173.63(17) . . . . ?
O005 C00N C00W C00Y 178.24(17) . . . . ?
O005 C00N C00W C015 0.2(3) . . . . ?
O006 C00R C00Z C010 -165.75(19) . . . . ?
C007 C008 C00S C00O 0.5(3) . . . . ?
C007 C008 C00S C016 -179.4(2) . . . . ?
C007 C00B C00H C00O 0.8(3) . . . . ?
C007 C00B C00H C00R -178.90(19) . . . . ?
C007 C00B C00T C00Q 25.7(3) . . . . ?
C007 C00B C00T C00U -95.4(2) . . . . ?
C007 C00B C00T C010 144.65(19) . . . . ?
C008 C007 C00B C00H 0.1(3) . . . . ?
C008 C007 C00B C00T 176.93(19) . . . . ?
C008 C00S C016 C019 -122.9(2) . . . . ?
C008 C00S C016 C01C 112.5(2) . . . . ?
C009 C00J C014 C018 -126.7(2) . . . . ?
C009 C00J C014 C01B 109.5(2) . . . . ?
C00A C00G C012 C00Y -177.34(18) . . . . ?
C00A C00G C012 C011 -50.0(2) . . . . ?
C00B C007 C008 O001 178.92(18) . . . . ?
C00B C007 C008 C00S -0.8(3) . . . . ?
C00B C00H C00O C00S -1.0(3) . . . . ?
C00B C00H C00R O006 -170.7(2) . . . . ?
C00B C00H C00R C00Z 10.0(3) . . . . ?
C00B C00T C010 C00X -171.92(16) . . . . ?
C00B C00T C010 C00Z 60.7(2) . . . . ?
C00C C011 C012 C00G 60.1(2) . . . . ?
C00C C011 C012 C00Y -172.28(16) . . . . ?
C00D C011 C012 C00G -57.9(2) . . . . ?
C00D C011 C012 C00Y 69.7(2) . . . . ?
C00E C00J C014 C018 54.4(3) . . . . ?
C00E C00J C014 C01B -69.4(3) . . . . ?
C00F C00A C00G C012 14.9(3) . . . . ?
C00F C00C C00I C009 -0.6(3) . . . . ?
C00F C00C C011 C00D 82.0(2) . . . . ?
C00F C00C C011 C00V -157.08(18) . . . . ?
C00F C00C C011 C012 -38.0(2) . . . . ?
C00F C00E C00J C009 0.4(3) . . . . ?
C00F C00E C00J C014 179.4(2) . . . . ?
C00G C00A C00F C00C 8.5(3) . . . . ?
C00G C00A C00F C00E -171.5(2) . . . . ?
C00H C00B C00T C00Q -157.48(18) . . . . ?
C00H C00B C00T C00U 81.4(2) . . . . ?
C00H C00B C00T C010 -38.6(2) . . . . ?
C00H C00O C00S C008 0.4(3) . . . . ?
C00H C00O C00S C016 -179.7(2) . . . . ?
C00H C00R C00Z C010 13.6(3) . . . . ?
C00I C009 C00J C00E 0.6(3) . . . . ?
C00I C009 C00J C014 -178.4(2) . . . . ?
C00I C00C C00F C00A -178.48(18) . . . . ?
C00I C00C C00F C00E 1.5(3) . . . . ?
C00I C00C C011 C00D -94.7(2) . . . . ?
C00I C00C C011 C00V 26.2(3) . . . . ?
C00I C00C C011 C012 145.24(19) . . . . ?
C00J C009 C00I C00C -0.5(3) . . . . ?
C00J C00E C00F C00A 178.53(19) . . . . ?
C00J C00E C00F C00C -1.4(3) . . . . ?
C00K C00P C00Q C00T -59.3(2) . . . . ?
C00K C00X C010 C00T 50.0(2) . . . . ?
C00K C00X C010 C00Z 176.63(18) . . . . ?
C00L O003 C009 C00I -1.1(3) . . . . ?
C00L O003 C009 C00J 178.66(18) . . . . ?
C00M O001 C008 C007 0.1(3) . . . . ?
C00M O001 C008 C00S 179.78(18) . . . . ?
C00N C00V C011 C00C 175.93(17) . . . . ?
C00N C00V C011 C00D -64.2(2) . . . . ?
C00N C00V C011 C012 57.9(2) . . . . ?
C00N C00W C00Y C012 -48.7(3) . . . . ?
C00N C00W C00Y C1 133.2(2) . . . . ?
C00O C00H C00R O006 9.7(3) . . . . ?
C00O C00H C00R C00Z -169.66(19) . . . . ?
C00O C00S C016 C019 57.1(3) . . . . ?
C00O C00S C016 C01C -67.5(3) . . . . ?
C00P C00K C00X C010 -52.4(2) . . . . ?
C00P C00K C00X C017 128.7(2) . . . . ?
C00P C00Q C00T C00B 174.75(17) . . . . ?
C00P C00Q C00T C00U -65.0(2) . . . . ?
C00P C00Q C00T C010 57.1(2) . . . . ?
C00Q C00T C010 C00X -51.2(2) . . . . ?
C00Q C00T C010 C00Z -178.55(16) . . . . ?
C00R C00H C00O C00S 178.6(2) . . . . ?
C00R C00Z C010 C00T -49.7(2) . . . . ?
C00R C00Z C010 C00X -176.82(18) . . . . ?
C00T C00B C00H C00O -176.15(19) . . . . ?
C00T C00B C00H C00R 4.2(3) . . . . ?
C00U C00T C010 C00X 70.0(2) . . . . ?
C00U C00T C010 C00Z -57.4(2) . . . . ?
C00V C00N C00W C00Y 52.0(2) . . . . ?
C00V C00N C00W C015 -126.1(2) . . . . ?
C00V C011 C012 C00G -179.06(16) . . . . ?
C00V C011 C012 C00Y -51.4(2) . . . . ?
C00W C00N C00V C011 -58.0(2) . . . . ?
C00W C00Y C012 C00G 174.98(18) . . . . ?
C00W C00Y C012 C011 48.1(2) . . . . ?
C00X C00K C00P O002 177.89(16) . . . . ?
C00X C00K C00P C00Q 55.8(2) . . . . ?
C011 C00C C00F C00A 4.6(3) . . . . ?
C011 C00C C00F C00E -175.40(18) . . . . ?
C011 C00C C00I C009 176.24(19) . . . . ?
C013 C00K C00P O002 -0.2(3) . . . . ?
C013 C00K C00P C00Q -122.3(2) . . . . ?
C013 C00K C00X C010 125.7(2) . . . . ?
C013 C00K C00X C017 -53.2(3) . . . . ?
C015 C00W C00Y C012 129.4(2) . . . . ?
C015 C00W C00Y C1 -48.7(3) . . . . ?
C017 C00X C010 C00T -131.1(2) . . . . ?
C017 C00X C010 C00Z -4.5(3) . . . . ?
C1 C00Y C012 C00G -7.0(3) . . . . ?
C1 C00Y C012 C011 -133.9(2) . . . . ?

loop_
_exptl_oxdiff_crystal_face_indexfrac_h
_exptl_oxdiff_crystal_face_indexfrac_k
_exptl_oxdiff_crystal_face_indexfrac_l
_exptl_oxdiff_crystal_face_x
_exptl_oxdiff_crystal_face_y
_exptl_oxdiff_crystal_face_z
-3.5819 2.6620 -9.1369 0.2037 0.8603 0.4673
3.0162 -4.7591 10.6473 -0.1745 -0.7404 -0.6491
-0.1348 -9.9168 11.4078 -0.0041 -0.0311 -0.9995
0.5895 10.1384 -10.9043 -0.0211 -0.0745 0.9970
-3.6946 3.4735 -8.0299 0.1129 0.8788 0.4637
3.2557 -5.0470 9.3747 -0.1005 -0.7868 -0.6090
3.9079 5.9522 -2.6474 -0.1147 -0.8693 0.4807
-3.9587 -5.7175 2.3206 0.1164 0.8826 -0.4555
3.4337 -5.4599 8.0372 -0.0184 -0.8189 -0.5737
4.0632 3.8704 -4.4386 0.0701 -0.8927 0.4451
3.6957 3.5663 -7.9701 0.2330 -0.7889 0.5687
3.4331 -8.1768 3.1665 0.3298 -0.7886 -0.5190
-4.0190 4.2966 4.4564 -0.4784 0.8781 -0.0091
3.6713 -7.5811 -0.1715 0.4497 -0.8230 -0.3470
2.8585 4.6095 -11.3453 0.3136 -0.5807 0.7512
3.4498 -7.6690 -4.5424 0.6409 -0.7473 -0.1754
-3.3596 1.4256 10.6410 -0.5932 0.6946 -0.4070
3.2502 -7.0865 -7.2397 0.7260 -0.6868 -0.0364
2.5704 -8.1272 -9.2343 0.8533 -0.5211 -0.0196
1.7778 3.1842 -14.7069 0.5129 -0.3164 0.7980
1.3885 -12.6344 -3.6255 0.8136 -0.2850 -0.5068
1.3798 1.7696 -15.6389 0.6173 -0.2204 0.7552
-1.1125 13.2269 0.2970 -0.6933 0.2419 0.6788
-1.6333 1.7226 15.3045 -0.7817 0.2776 -0.5585
